data_7049201
loop_
_publ_author_name
'\<Skoch, Karel'
'Pauly, Christophe'
'Daniliuc, Constantin G.'
'Bergander, Klaus'
'Kehr, Gerald'
'Erker, Gerhard'

_publ_section_title
;
 Consecutive intermolecular 1,1-carboboration reactions of
 Me<sub>3</sub>Si-substituted alkynes with the
 halogeno-B(C<sub>6</sub>F<sub>5</sub>)<sub>2</sub> reagents.
;
_journal_issue 15
_journal_name_full 'Dalton transactions (Cambridge, England : 2003)'
_journal_page_first 4837
_journal_page_last 4845
_journal_paper_doi 10.1039/c9dt00413k
_journal_volume 48
_journal_year 2019
_chemical_formula_sum 'C36 H50 B2 F10 O3 Si4'
_chemical_formula_weight 854.74
_space_group_crystal_system monoclinic
_space_group_IT_number 15
_space_group_name_Hall '-C 2yc'
_space_group_name_H-M_alt 'C 1 2/c 1'
_symmetry_space_group_name_Hall '-C 2yc'
_symmetry_space_group_name_H-M 'C 1 2/c 1'
_atom_sites_solution_hydrogens geom
_audit_creation_method 'APEX3 v2016.1-0'
_audit_update_record
;
2019-01-22 deposited with the CCDC.    2019-02-28 downloaded from the CCDC.
;
_cell_angle_alpha 90
_cell_angle_beta 114.8340(10)
_cell_angle_gamma 90
_cell_formula_units_Z 4
_cell_length_a 23.7133(5)
_cell_length_b 7.5887(2)
_cell_length_c 25.2856(6)
_cell_measurement_reflns_used 9971
_cell_measurement_temperature 112.(2)
_cell_measurement_theta_max 66.7520
_cell_measurement_theta_min 3.8526
_cell_volume 4129.46(17)
_computing_cell_refinement 'SAINT V8.37A (Bruker AXS Inc., 2015)'
_computing_data_collection
;

APEX3 v2016.1-0 (Bruker AXS Inc., 2016)
;
_computing_data_reduction 'SAINT V8.37A (Bruker AXS Inc., 2015)'
_computing_molecular_graphics 'XP (Sheldrick, 2014)'
_computing_publication_material 'SHELXL-2014/7 (Sheldrick, 2014)'
_computing_structure_refinement 'SHELXL-2014/7 (Sheldrick, 2014)'
_computing_structure_solution 'SHELXL-2014/7 (Sheldrick, 2014)'
_diffrn_ambient_temperature 112.(2)
_diffrn_detector_area_resol_mean 10.4167
_diffrn_measured_fraction_theta_full 0.995
_diffrn_measured_fraction_theta_max 0.995
_diffrn_measurement_device_type 'Bruker D8 Venture PHOTON 100 CMOS'
_diffrn_measurement_method 'omega and phi scans'
_diffrn_radiation_monochromator 'MX mirror'
_diffrn_radiation_type 'Cu K\a'
_diffrn_radiation_wavelength 1.54178
_diffrn_reflns_av_R_equivalents 0.0417
_diffrn_reflns_av_unetI/netI 0.0253
_diffrn_reflns_limit_h_max 28
_diffrn_reflns_limit_h_min -28
_diffrn_reflns_limit_k_max 9
_diffrn_reflns_limit_k_min -9
_diffrn_reflns_limit_l_max 30
_diffrn_reflns_limit_l_min -30
_diffrn_reflns_number 24599
_diffrn_reflns_theta_full 66.75
_diffrn_reflns_theta_max 66.75
_diffrn_reflns_theta_min 3.85
_diffrn_source 'Cu ImS'
_diffrn_source_type 'micro focus tube'
_exptl_absorpt_coefficient_mu 2.046
_exptl_absorpt_correction_T_max 0.82
_exptl_absorpt_correction_T_min 0.75
_exptl_absorpt_correction_type multi-scan
_exptl_absorpt_process_details
;
Bruker AXS (2014). SADABS, Version 2014/5, Bruker AXS Inc., Madison, Wisconsin,
USA.
;
_exptl_crystal_colour colourless
_exptl_crystal_density_diffrn 1.375
_exptl_crystal_density_method 'not measured'
_exptl_crystal_description prism
_exptl_crystal_F_000 1784
_exptl_crystal_size_max 0.149
_exptl_crystal_size_mid 0.122
_exptl_crystal_size_min 0.102
_refine_diff_density_max 0.300
_refine_diff_density_min -0.309
_refine_ls_extinction_method none
_refine_ls_goodness_of_fit_ref 1.051
_refine_ls_hydrogen_treatment constr
_refine_ls_matrix_type full
_refine_ls_number_parameters 258
_refine_ls_number_reflns 3642
_refine_ls_number_restraints 0
_refine_ls_restrained_S_all 1.051
_refine_ls_R_factor_all 0.0386
_refine_ls_R_factor_gt 0.0330
_refine_ls_shift/su_max 0.001
_refine_ls_shift/su_mean 0.000
_refine_ls_structure_factor_coef Fsqd
_refine_ls_weighting_details 'w=1/[\s^2^(Fo^2^)+(0.0371P)^2^+5.7690P] where P=(Fo^2^+2Fc^2^)/3'
_refine_ls_weighting_scheme calc
_refine_ls_wR_factor_gt 0.0797
_refine_ls_wR_factor_ref 0.0830
_reflns_number_gt 3235
_reflns_number_total 3642
_reflns_threshold_expression 'I > 2\s(I)'
_cod_data_source_file c9dt00413k2.cif
_cod_data_source_block erk9307
_cod_depositor_comments 'Adding full bibliography for 7049191--7049204.cif.'
_cod_database_code 7049201

loop_
_space_group_symop_operation_xyz
'x, y, z'
'-x, y, -z+1/2'
'x+1/2, y+1/2, z'
'-x+1/2, y+1/2, -z+1/2'
'-x, -y, -z'
'x, -y, z-1/2'
'-x+1/2, -y+1/2, -z'
'x+1/2, -y+1/2, z-1/2'

loop_
_atom_site_type_symbol
_atom_site_label
_atom_site_fract_x
_atom_site_fract_y
_atom_site_fract_z
_atom_site_U_iso_or_equiv
_atom_site_adp_type
_atom_site_calc_flag
_atom_site_refinement_flags_adp
_atom_site_refinement_flags_occupancy
_atom_site_refinement_flags_posn
_atom_site_occupancy
B B1 0.46086(9) 0.4374(3) 0.69791(8) 0.0173(4) Uani d . . . 1
C C1 0.26869(8) 0.4725(2) 0.51990(8) 0.0212(4) Uani d . . . 1
H H1A 0.2452 0.4082 0.5377 0.032 Uiso calc U . R 1
H H1B 0.2547 0.4359 0.4792 0.032 Uiso calc U . R 1
H H1C 0.2618 0.5993 0.5215 0.032 Uiso calc U . R 1
O O1 0.44852(7) 0.61236(18) 0.69526(6) 0.0334(3) Uani d . . . 1
H H1 0.417 0.6347 0.6645 0.05 Uiso calc U . R 1
Si Si1 0.38303(2) 0.49648(6) 0.50964(2) 0.01854(12) Uani d . . . 1
C C2 0.33748(8) 0.4324(2) 0.55300(7) 0.0164(3) Uani d . . . 1
O O2 0.5 0.3622(2) 0.75 0.0178(4) Uani d T P S 1
Si Si2 0.54285(2) 0.13596(6) 0.66484(2) 0.01764(12) Uani d . . . 1
C C3 0.36008(7) 0.3627(2) 0.60691(7) 0.0152(3) Uani d . . . 1
C C4 0.42732(7) 0.3164(2) 0.64289(7) 0.0156(3) Uani d . . . 1
C C5 0.45545(8) 0.1788(2) 0.62991(7) 0.0171(3) Uani d . . . 1
C C6 0.41967(8) 0.0457(3) 0.58315(8) 0.0234(4) Uani d . . . 1
H H6A 0.376 0.0816 0.5637 0.035 Uiso calc U . R 1
H H6B 0.4224 -0.0705 0.601 0.035 Uiso calc U . R 1
H H6C 0.4375 0.0397 0.5545 0.035 Uiso calc U . R 1
C C11 0.46618(8) 0.5543(3) 0.55440(8) 0.0251(4) Uani d . . . 1
H H11A 0.4817 0.6258 0.5311 0.038 Uiso calc U . R 1
H H11B 0.4908 0.446 0.5668 0.038 Uiso calc U . R 1
H H11C 0.4696 0.6212 0.5888 0.038 Uiso calc U . R 1
C C12 0.37692(9) 0.3169(3) 0.45672(9) 0.0297(4) Uani d . . . 1
H H12A 0.3346 0.2694 0.44 0.045 Uiso calc U . R 1
H H12B 0.4064 0.2227 0.477 0.045 Uiso calc U . R 1
H H12C 0.3866 0.3645 0.4255 0.045 Uiso calc U . R 1
C C13 0.34440(9) 0.6961(3) 0.46611(9) 0.0291(4) Uani d . . . 1
H H13A 0.3449 0.7913 0.4925 0.044 Uiso calc U . R 1
H H13B 0.3013 0.6677 0.4399 0.044 Uiso calc U . R 1
H H13C 0.3667 0.7338 0.4431 0.044 Uiso calc U . R 1
C C14 0.56484(9) -0.0263(3) 0.72533(9) 0.0286(4) Uani d . . . 1
H H14A 0.5391 -0.1322 0.7116 0.043 Uiso calc U . R 1
H H14B 0.5583 0.0257 0.7578 0.043 Uiso calc U . R 1
H H14C 0.6087 -0.0581 0.7385 0.043 Uiso calc U . R 1
C C15 0.59149(8) 0.3409(3) 0.68890(8) 0.0245(4) Uani d . . . 1
H H15A 0.6011 0.3648 0.7299 0.037 Uiso calc U . R 1
H H15B 0.5685 0.4407 0.6649 0.037 Uiso calc U . R 1
H H15C 0.6303 0.3242 0.6845 0.037 Uiso calc U . R 1
C C16 0.56054(9) 0.0352(3) 0.60582(9) 0.0282(4) Uani d . . . 1
H H16A 0.6057 0.027 0.619 0.042 Uiso calc U . R 1
H H16B 0.5429 0.109 0.5708 0.042 Uiso calc U . R 1
H H16C 0.5423 -0.0829 0.5968 0.042 Uiso calc U . R 1
C C21 0.31800(7) 0.3362(2) 0.63740(7) 0.0161(3) Uani d . . . 1
C C22 0.28999(8) 0.4772(2) 0.65226(7) 0.0181(4) Uani d . . . 1
F F22 0.30214(5) 0.64265(13) 0.64139(5) 0.0236(2) Uani d . . . 1
C C23 0.24853(8) 0.4547(2) 0.67709(8) 0.0204(4) Uani d . . . 1
F F23 0.22113(5) 0.59453(15) 0.68883(5) 0.0272(3) Uani d . . . 1
C C24 0.23394(8) 0.2873(3) 0.68834(7) 0.0214(4) Uani d . . . 1
F F24 0.19152(5) 0.26342(16) 0.70965(5) 0.0304(3) Uani d . . . 1
C C25 0.26182(8) 0.1439(2) 0.67567(8) 0.0211(4) Uani d . . . 1
F F25 0.24668(5) -0.01941(15) 0.68519(5) 0.0293(3) Uani d . . . 1
C C26 0.30303(8) 0.1700(2) 0.65077(7) 0.0176(4) Uani d . . . 1
F F26 0.32698(5) 0.02565(13) 0.63685(4) 0.0227(2) Uani d . . . 1

loop_
_atom_site_aniso_label
_atom_site_aniso_U_11
_atom_site_aniso_U_22
_atom_site_aniso_U_33
_atom_site_aniso_U_12
_atom_site_aniso_U_13
_atom_site_aniso_U_23
B1 0.0150(9) 0.0175(10) 0.0194(10) 0.0005(8) 0.0073(8) 0.0005(8)
C1 0.0158(8) 0.0260(10) 0.0189(8) 0.0021(7) 0.0046(7) 0.0032(7)
O1 0.0317(7) 0.0187(7) 0.0321(7) 0.0053(6) -0.0038(6) -0.0034(6)
Si1 0.0157(2) 0.0226(3) 0.0167(2) 0.00068(18) 0.00626(18) 0.00040(19)
C2 0.0146(8) 0.0156(8) 0.0178(8) 0.0001(6) 0.0056(7) -0.0032(7)
O2 0.0185(8) 0.0173(9) 0.0145(8) 0 0.0037(7) 0
Si2 0.0133(2) 0.0191(2) 0.0201(2) 0.00235(18) 0.00664(18) 0.00027(18)
C3 0.0139(8) 0.0132(8) 0.0178(8) -0.0009(6) 0.0058(7) -0.0041(6)
C4 0.0134(8) 0.0179(8) 0.0147(8) -0.0003(7) 0.0052(7) 0.0019(7)
C5 0.0149(8) 0.0183(9) 0.0175(8) -0.0005(7) 0.0062(7) 0.0006(7)
C6 0.0188(9) 0.0241(10) 0.0249(9) 0.0022(7) 0.0069(7) -0.0071(8)
C11 0.0206(9) 0.0302(10) 0.0244(9) -0.0028(8) 0.0094(8) 0.0018(8)
C12 0.0288(10) 0.0369(12) 0.0250(10) -0.0021(9) 0.0127(8) -0.0071(9)
C13 0.0259(10) 0.0324(11) 0.0295(10) 0.0036(8) 0.0123(8) 0.0091(8)
C14 0.0257(10) 0.0284(10) 0.0305(10) 0.0072(8) 0.0105(8) 0.0067(8)
C15 0.0168(8) 0.0273(10) 0.0272(9) -0.0018(8) 0.0069(7) -0.0018(8)
C16 0.0210(9) 0.0330(11) 0.0339(10) 0.0011(8) 0.0146(8) -0.0063(9)
C21 0.0120(7) 0.0193(9) 0.0133(8) 0.0006(7) 0.0019(6) -0.0014(7)
C22 0.0166(8) 0.0178(9) 0.0169(8) 0.0011(7) 0.0041(7) -0.0006(7)
F22 0.0263(5) 0.0151(5) 0.0307(6) 0.0023(4) 0.0134(5) -0.0005(4)
C23 0.0158(8) 0.0246(10) 0.0189(8) 0.0060(7) 0.0055(7) -0.0032(7)
F23 0.0247(5) 0.0300(6) 0.0295(6) 0.0093(5) 0.0140(5) -0.0036(5)
C24 0.0149(8) 0.0329(11) 0.0165(8) -0.0001(7) 0.0065(7) 0.0001(7)
F24 0.0243(5) 0.0426(7) 0.0311(6) -0.0002(5) 0.0182(5) 0.0011(5)
C25 0.0216(9) 0.0211(9) 0.0186(8) -0.0030(7) 0.0063(7) 0.0010(7)
F25 0.0355(6) 0.0235(6) 0.0339(6) -0.0059(5) 0.0194(5) 0.0021(5)
C26 0.0160(8) 0.0184(9) 0.0155(8) 0.0016(7) 0.0038(7) -0.0024(7)
F26 0.0272(5) 0.0160(5) 0.0271(5) 0.0023(4) 0.0136(5) -0.0018(4)

loop_
_atom_type_symbol
_atom_type_description
_atom_type_scat_dispersion_real
_atom_type_scat_dispersion_imag
_atom_type_scat_source
C C 0.0181 0.0091 'International Tables Vol C Tables 4.2.6.8 and 6.1.1.4'
H H 0.0000 0.0000 'International Tables Vol C Tables 4.2.6.8 and 6.1.1.4'
B B 0.0090 0.0039 'International Tables Vol C Tables 4.2.6.8 and 6.1.1.4'
O O 0.0492 0.0322 'International Tables Vol C Tables 4.2.6.8 and 6.1.1.4'
F F 0.0727 0.0534 'International Tables Vol C Tables 4.2.6.8 and 6.1.1.4'
Si Si 0.2541 0.3302 'International Tables Vol C Tables 4.2.6.8 and 6.1.1.4'

loop_
_geom_angle_atom_site_label_1
_geom_angle_atom_site_label_2
_geom_angle_atom_site_label_3
_geom_angle_site_symmetry_1
_geom_angle
O1 B1 O2 . 119.88(17)
O1 B1 C4 . 120.59(16)
O2 B1 C4 . 119.39(16)
C2 C1 H1A . 109.5
C2 C1 H1B . 109.5
H1A C1 H1B . 109.5
C2 C1 H1C . 109.5
H1A C1 H1C . 109.5
H1B C1 H1C . 109.5
B1 O1 H1 . 109.5
C11 Si1 C13 . 107.34(9)
C11 Si1 C12 . 110.44(9)
C13 Si1 C12 . 107.28(10)
C11 Si1 C2 . 114.99(8)
C13 Si1 C2 . 106.90(8)
C12 Si1 C2 . 109.53(9)
C3 C2 C1 . 121.03(15)
C3 C2 Si1 . 127.22(13)
C1 C2 Si1 . 111.75(12)
B1 O2 B1 2_656 131.0(2)
C14 Si2 C16 . 107.79(10)
C14 Si2 C15 . 111.10(9)
C16 Si2 C15 . 106.45(9)
C14 Si2 C5 . 111.60(8)
C16 Si2 C5 . 105.28(8)
C15 Si2 C5 . 114.11(8)
C2 C3 C4 . 124.94(15)
C2 C3 C21 . 120.16(14)
C4 C3 C21 . 114.78(14)
C5 C4 C3 . 122.54(15)
C5 C4 B1 . 123.16(15)
C3 C4 B1 . 114.25(14)
C4 C5 C6 . 122.20(15)
C4 C5 Si2 . 124.74(13)
C6 C5 Si2 . 113.01(12)
C5 C6 H6A . 109.5
C5 C6 H6B . 109.5
H6A C6 H6B . 109.5
C5 C6 H6C . 109.5
H6A C6 H6C . 109.5
H6B C6 H6C . 109.5
Si1 C11 H11A . 109.5
Si1 C11 H11B . 109.5
H11A C11 H11B . 109.5
Si1 C11 H11C . 109.5
H11A C11 H11C . 109.5
H11B C11 H11C . 109.5
Si1 C12 H12A . 109.5
Si1 C12 H12B . 109.5
H12A C12 H12B . 109.5
Si1 C12 H12C . 109.5
H12A C12 H12C . 109.5
H12B C12 H12C . 109.5
Si1 C13 H13A . 109.5
Si1 C13 H13B . 109.5
H13A C13 H13B . 109.5
Si1 C13 H13C . 109.5
H13A C13 H13C . 109.5
H13B C13 H13C . 109.5
Si2 C14 H14A . 109.5
Si2 C14 H14B . 109.5
H14A C14 H14B . 109.5
Si2 C14 H14C . 109.5
H14A C14 H14C . 109.5
H14B C14 H14C . 109.5
Si2 C15 H15A . 109.5
Si2 C15 H15B . 109.5
H15A C15 H15B . 109.5
Si2 C15 H15C . 109.5
H15A C15 H15C . 109.5
H15B C15 H15C . 109.5
Si2 C16 H16A . 109.5
Si2 C16 H16B . 109.5
H16A C16 H16B . 109.5
Si2 C16 H16C . 109.5
H16A C16 H16C . 109.5
H16B C16 H16C . 109.5
C26 C21 C22 . 115.61(15)
C26 C21 C3 . 122.45(15)
C22 C21 C3 . 121.91(16)
F22 C22 C23 . 117.63(15)
F22 C22 C21 . 119.75(15)
C23 C22 C21 . 122.61(17)
F23 C23 C24 . 119.81(16)
F23 C23 C22 . 120.40(17)
C24 C23 C22 . 119.77(16)
F24 C24 C23 . 120.30(16)
F24 C24 C25 . 120.10(17)
C23 C24 C25 . 119.57(16)
F25 C25 C24 . 119.83(16)
F25 C25 C26 . 120.59(16)
C24 C25 C26 . 119.51(17)
F26 C26 C25 . 117.34(16)
F26 C26 C21 . 119.70(15)
C25 C26 C21 . 122.89(16)

loop_
_geom_bond_atom_site_label_1
_geom_bond_atom_site_label_2
_geom_bond_site_symmetry_2
_geom_bond_distance
B1 O1 . 1.355(2)
B1 O2 . 1.377(2)
B1 C4 . 1.575(2)
C1 C2 . 1.519(2)
C1 H1A . 0.98
C1 H1B . 0.98
C1 H1C . 0.98
O1 H1 . 0.84
Si1 C11 . 1.8671(19)
Si1 C13 . 1.870(2)
Si1 C12 . 1.873(2)
Si1 C2 . 1.8974(18)
C2 C3 . 1.346(2)
O2 B1 2_656 1.377(2)
Si2 C14 . 1.860(2)
Si2 C16 . 1.8742(19)
Si2 C15 . 1.8789(19)
Si2 C5 . 1.9087(17)
C3 C4 . 1.508(2)
C3 C21 . 1.509(2)
C4 C5 . 1.352(2)
C5 C6 . 1.515(2)
C6 H6A . 0.98
C6 H6B . 0.98
C6 H6C . 0.98
C11 H11A . 0.98
C11 H11B . 0.98
C11 H11C . 0.98
C12 H12A . 0.98
C12 H12B . 0.98
C12 H12C . 0.98
C13 H13A . 0.98
C13 H13B . 0.98
C13 H13C . 0.98
C14 H14A . 0.98
C14 H14B . 0.98
C14 H14C . 0.98
C15 H15A . 0.98
C15 H15B . 0.98
C15 H15C . 0.98
C16 H16A . 0.98
C16 H16B . 0.98
C16 H16C . 0.98
C21 C26 . 1.390(3)
C21 C22 . 1.392(2)
C22 F22 . 1.342(2)
C22 C23 . 1.382(3)
C23 F23 . 1.341(2)
C23 C24 . 1.377(3)
C24 F24 . 1.338(2)
C24 C25 . 1.379(3)
C25 F25 . 1.340(2)
C25 C26 . 1.381(3)
C26 F26 . 1.347(2)

loop_
_geom_hbond_atom_site_label_D
_geom_hbond_atom_site_label_H
_geom_hbond_atom_site_label_A
_geom_hbond_distance_DH
_geom_hbond_distance_HA
_geom_hbond_distance_DA
_geom_hbond_angle_DHA
O1 H1 F22 0.84 2.53 3.1601(18) 132.1

loop_
_geom_torsion_atom_site_label_1
_geom_torsion_atom_site_label_2
_geom_torsion_atom_site_label_3
_geom_torsion_atom_site_label_4
_geom_torsion_site_symmetry_4
_geom_torsion
C11 Si1 C2 C3 . -26.29(19)
C13 Si1 C2 C3 . -145.32(16)
C12 Si1 C2 C3 . 98.75(17)
C11 Si1 C2 C1 . 152.48(13)
C13 Si1 C2 C1 . 33.45(15)
C12 Si1 C2 C1 . -82.48(14)
O1 B1 O2 B1 2_656 -11.51(13)
C4 B1 O2 B1 2_656 172.62(17)
C1 C2 C3 C4 . 179.26(16)
Si1 C2 C3 C4 . -2.1(3)
C1 C2 C3 C21 . -4.8(2)
Si1 C2 C3 C21 . 173.90(12)
C2 C3 C4 C5 . -71.1(2)
C21 C3 C4 C5 . 112.69(18)
C2 C3 C4 B1 . 111.09(19)
C21 C3 C4 B1 . -65.08(19)
O1 B1 C4 C5 . 144.27(18)
O2 B1 C4 C5 . -39.9(2)
O1 B1 C4 C3 . -38.0(2)
O2 B1 C4 C3 . 137.87(15)
C3 C4 C5 C6 . -8.4(3)
B1 C4 C5 C6 . 169.20(16)
C3 C4 C5 Si2 . 168.80(13)
B1 C4 C5 Si2 . -13.6(2)
C2 C3 C21 C26 . 114.24(19)
C4 C3 C21 C26 . -69.4(2)
C2 C3 C21 C22 . -63.6(2)
C4 C3 C21 C22 . 112.76(18)
C26 C21 C22 F22 . 179.47(14)
C3 C21 C22 F22 . -2.5(2)
C26 C21 C22 C23 . -1.9(2)
C3 C21 C22 C23 . 176.12(15)
F22 C22 C23 F23 . 1.0(2)
C21 C22 C23 F23 . -177.74(15)
F22 C22 C23 C24 . 179.13(15)
C21 C22 C23 C24 . 0.4(3)
F23 C23 C24 F24 . 1.6(2)
C22 C23 C24 F24 . -176.63(15)
F23 C23 C24 C25 . 179.40(15)
C22 C23 C24 C25 . 1.2(3)
F24 C24 C25 F25 . -0.5(2)
C23 C24 C25 F25 . -178.37(16)
F24 C24 C25 C26 . 176.53(15)
C23 C24 C25 C26 . -1.3(3)
F25 C25 C26 F26 . -0.1(2)
C24 C25 C26 F26 . -177.15(15)
F25 C25 C26 C21 . 176.82(15)
C24 C25 C26 C21 . -0.2(3)
C22 C21 C26 F26 . 178.62(14)
C3 C21 C26 F26 . 0.7(2)
C22 C21 C26 C25 . 1.8(2)
C3 C21 C26 C25 . -176.22(15)
